data_2228873
loop_
_publ_author_name
'McWilliams, Andrew R.'
'Gezahegna, Sossina'
'Lough, Alan J.'

_publ_section_title
;
 <i>N</i>-(Trimethylsilyl)methanesulfonamide
;
_journal_coeditor_code SI2314
_journal_issue 1
_journal_name_full 'Acta Crystallographica Section E'
_journal_page_first o93
_journal_paper_doi 10.1107/S1600536810050336
_journal_volume 67
_journal_year 2011
_chemical_formula_iupac 'C4 H13 N O2 S Si'
_chemical_formula_moiety 'C4 H13 N O2 S Si'
_chemical_formula_sum 'C4 H13 N O2 S Si'
_chemical_formula_weight 167.30
_chemical_name_systematic
;
<i>N</i>-(Trimethylsilyl)methanesulfonamide
;
_space_group_IT_number 4
_symmetry_cell_setting monoclinic
_symmetry_space_group_name_Hall 'P 2yb'
_symmetry_space_group_name_H-M 'P 1 21 1'
_atom_sites_solution_hydrogens geom
_atom_sites_solution_primary direct
_atom_sites_solution_secondary difmap
_cell_angle_alpha 90.00
_cell_angle_beta 92.536(2)
_cell_angle_gamma 90.00
_cell_formula_units_Z 4
_cell_length_a 8.2827(4)
_cell_length_b 10.9513(5)
_cell_length_c 9.6201(3)
_cell_measurement_reflns_used 6920
_cell_measurement_temperature 150.0(10)
_cell_measurement_theta_max 32.0
_cell_measurement_theta_min 2.8
_cell_volume 871.75(6)
_computing_cell_refinement 'DENZO-SMN (Otwinowski & Minor, 1997)'
_computing_data_collection 'COLLECT (Nonius, 2002)'
_computing_data_reduction 'DENZO-SMN (Otwinowski & Minor, 1997)'
_computing_molecular_graphics 'PLATON (Spek, 2009)'
_computing_publication_material 'SHELXTL (Sheldrick, 2008)'
_computing_structure_refinement 'SHELXTL (Sheldrick, 2008)'
_computing_structure_solution 'SIR92 (Altomare <i>et al.</i>, 1994)'
_diffrn_ambient_temperature 150.0(10)
_diffrn_detector_area_resol_mean 9
_diffrn_measured_fraction_theta_full 0.998
_diffrn_measured_fraction_theta_max 0.978
_diffrn_measurement_device_type 'Nonius KappaCCD'
_diffrn_measurement_method '\f scans and \w scans with \k offsets'
_diffrn_radiation_monochromator graphite
_diffrn_radiation_source 'fine-focus sealed tube'
_diffrn_radiation_type MoK\a
_diffrn_radiation_wavelength 0.71073
_diffrn_reflns_av_R_equivalents 0.0295
_diffrn_reflns_av_sigmaI/netI 0.0512
_diffrn_reflns_limit_h_max 12
_diffrn_reflns_limit_h_min -12
_diffrn_reflns_limit_k_max 16
_diffrn_reflns_limit_k_min -14
_diffrn_reflns_limit_l_max 14
_diffrn_reflns_limit_l_min -12
_diffrn_reflns_number 6920
_diffrn_reflns_theta_full 32.01
_diffrn_reflns_theta_max 32.01
_diffrn_reflns_theta_min 2.82
_diffrn_standards_number 0
_exptl_absorpt_coefficient_mu 0.450
_exptl_absorpt_correction_T_max 0.931
_exptl_absorpt_correction_T_min 0.830
_exptl_absorpt_correction_type multi-scan
_exptl_absorpt_process_details
;
(SORTAV; Blessing 1995)
;
_exptl_crystal_colour colourless
_exptl_crystal_density_diffrn 1.275
_exptl_crystal_density_method 'not measured'
_exptl_crystal_description block
_exptl_crystal_F_000 360
_exptl_crystal_size_max 0.32
_exptl_crystal_size_mid 0.25
_exptl_crystal_size_min 0.24
_refine_diff_density_max 0.413
_refine_diff_density_min -0.488
_refine_ls_abs_structure_details 'Flack (1983), 1787 Friedel pairs'
_refine_ls_abs_structure_Flack 0.39(9)
_refine_ls_extinction_method none
_refine_ls_goodness_of_fit_ref 1.050
_refine_ls_hydrogen_treatment mixed
_refine_ls_matrix_type full
_refine_ls_number_parameters 170
_refine_ls_number_reflns 4894
_refine_ls_number_restraints 2
_refine_ls_restrained_S_all 1.050
_refine_ls_R_factor_all 0.0518
_refine_ls_R_factor_gt 0.0392
_refine_ls_shift/su_max 0.000
_refine_ls_shift/su_mean 0.000
_refine_ls_structure_factor_coef Fsqd
_refine_ls_weighting_details 'calc w=1/[\s^2^(Fo^2^)+(0.0218P)^2^+0.6600P] where P=(Fo^2^+2Fc^2^)/3'
_refine_ls_weighting_scheme calc
_refine_ls_wR_factor_gt 0.0841
_refine_ls_wR_factor_ref 0.0939
_reflns_number_gt 4195
_reflns_number_total 4894
_reflns_threshold_expression I>2\s(I)
_cod_data_source_file si2314.cif
_cod_data_source_block I
_cod_original_sg_symbol_H-M 'P 21'
_cod_database_code 2228873
_cod_database_fobs_code 2228873

loop_
_symmetry_equiv_pos_as_xyz
'x, y, z'
'-x, y+1/2, -z'

loop_
_atom_site_type_symbol
_atom_site_label
_atom_site_fract_x
_atom_site_fract_y
_atom_site_fract_z
_atom_site_U_iso_or_equiv
_atom_site_adp_type
_atom_site_calc_flag
_atom_site_refinement_flags
_atom_site_occupancy
_atom_site_disorder_assembly
_atom_site_disorder_group
S S1A 0.84555(7) 0.27915(6) 0.95708(6) 0.02134(13) Uani d . 1 . .
Si Si1A 0.55749(8) 0.11459(7) 0.99573(7) 0.02169(14) Uani d . 1 . .
O O1A 0.8724(3) 0.40683(18) 0.9815(2) 0.0303(4) Uani d . 1 . .
O O2A 0.8188(2) 0.2381(2) 0.81562(18) 0.0308(4) Uani d . 1 . .
N N1A 0.6945(3) 0.2334(2) 1.0411(2) 0.0228(4) Uani d D 1 . .
H H1NA 0.693(4) 0.265(3) 1.117(2) 0.027 Uiso d D 1 . .
C C1A 1.0156(4) 0.2012(3) 1.0271(3) 0.0329(6) Uani d . 1 . .
H H1AA 1.1115 0.2264 0.9783 0.049 Uiso calc R 1 . .
H H1AB 0.9994 0.1131 1.0158 0.049 Uiso calc R 1 . .
H H1AC 1.0307 0.2207 1.1262 0.049 Uiso calc R 1 . .
C C2A 0.6695(4) -0.0301(3) 0.9698(3) 0.0326(6) Uani d . 1 . .
H H2AA 0.7328 -0.0505 1.0552 0.049 Uiso calc R 1 . .
H H2AB 0.7423 -0.0201 0.8930 0.049 Uiso calc R 1 . .
H H2AC 0.5926 -0.0960 0.9476 0.049 Uiso calc R 1 . .
C C3A 0.4308(3) 0.1074(3) 1.1496(3) 0.0296(6) Uani d . 1 . .
H H3AA 0.3737 0.1851 1.1595 0.044 Uiso calc R 1 . .
H H3AB 0.4997 0.0922 1.2332 0.044 Uiso calc R 1 . .
H H3AC 0.3520 0.0411 1.1374 0.044 Uiso calc R 1 . .
C C4A 0.4362(4) 0.1526(3) 0.8351(3) 0.0322(6) Uani d . 1 . .
H H4AA 0.3771 0.2288 0.8490 0.048 Uiso calc R 1 . .
H H4AB 0.3593 0.0866 0.8136 0.048 Uiso calc R 1 . .
H H4AC 0.5082 0.1626 0.7577 0.048 Uiso calc R 1 . .
S S1B 0.65985(7) 0.31234(6) 0.45178(6) 0.02162(13) Uani d . 1 . .
Si Si1B 0.94662(8) 0.47963(7) 0.51424(7) 0.02164(14) Uani d . 1 . .
O O1B 0.6327(3) 0.18445(19) 0.4738(2) 0.0310(5) Uani d . 1 . .
O O2B 0.6801(2) 0.3547(2) 0.31117(19) 0.0307(4) Uani d . 1 . .
N N1B 0.8160(3) 0.3552(2) 0.5432(2) 0.0223(4) Uani d D 1 . .
H H1NB 0.820(3) 0.317(3) 0.615(2) 0.027 Uiso d D 1 . .
C C1B 0.4928(4) 0.3904(3) 0.5154(3) 0.0340(7) Uani d . 1 . .
H H1BA 0.3947 0.3668 0.4613 0.051 Uiso calc R 1 . .
H H1BB 0.5096 0.4787 0.5068 0.051 Uiso calc R 1 . .
H H1BC 0.4811 0.3694 0.6134 0.051 Uiso calc R 1 . .
C C2B 0.8316(4) 0.6243(3) 0.5137(3) 0.0329(6) Uani d . 1 . .
H H2BA 0.7775 0.6327 0.6018 0.049 Uiso calc R 1 . .
H H2BB 0.7506 0.6239 0.4363 0.049 Uiso calc R 1 . .
H H2BC 0.9057 0.6930 0.5027 0.049 Uiso calc R 1 . .
C C3B 1.0911(3) 0.4706(3) 0.6667(3) 0.0309(6) Uani d . 1 . .
H H3BA 1.0326 0.4805 0.7523 0.046 Uiso calc R 1 . .
H H3BB 1.1719 0.5355 0.6607 0.046 Uiso calc R 1 . .
H H3BC 1.1451 0.3910 0.6677 0.046 Uiso calc R 1 . .
C C4B 1.0488(3) 0.4616(3) 0.3477(3) 0.0304(6) Uani d . 1 . .
H H4BA 0.9686 0.4671 0.2699 0.046 Uiso calc R 1 . .
H H4BB 1.1023 0.3818 0.3460 0.046 Uiso calc R 1 . .
H H4BC 1.1294 0.5264 0.3392 0.046 Uiso calc R 1 . .

loop_
_atom_site_aniso_label
_atom_site_aniso_U_11
_atom_site_aniso_U_22
_atom_site_aniso_U_33
_atom_site_aniso_U_12
_atom_site_aniso_U_13
_atom_site_aniso_U_23
S1A 0.0233(3) 0.0193(3) 0.0216(3) -0.0012(2) 0.0028(2) 0.0028(2)
Si1A 0.0216(3) 0.0221(4) 0.0213(3) -0.0027(3) 0.0008(2) -0.0005(3)
O1A 0.0340(11) 0.0163(10) 0.0406(11) -0.0031(8) 0.0019(9) 0.0038(9)
O2A 0.0417(11) 0.0324(11) 0.0187(8) -0.0058(9) 0.0065(7) 0.0011(8)
N1A 0.0264(10) 0.0239(12) 0.0184(10) -0.0044(9) 0.0032(8) -0.0033(9)
C1A 0.0266(13) 0.0273(16) 0.0448(17) 0.0039(11) 0.0010(12) 0.0066(13)
C2A 0.0354(15) 0.0216(15) 0.0409(15) -0.0002(11) 0.0039(12) -0.0032(13)
C3A 0.0254(12) 0.0378(16) 0.0258(12) -0.0083(11) 0.0038(9) -0.0004(12)
C4A 0.0308(14) 0.0392(18) 0.0258(13) -0.0014(11) -0.0066(10) -0.0018(12)
S1B 0.0240(3) 0.0198(3) 0.0211(3) -0.0010(2) 0.0015(2) -0.0029(2)
Si1B 0.0230(3) 0.0216(4) 0.0205(3) -0.0035(3) 0.0030(2) 0.0007(3)
O1B 0.0349(11) 0.0190(11) 0.0387(11) -0.0052(8) -0.0021(8) -0.0036(9)
O2B 0.0388(11) 0.0333(11) 0.0200(8) -0.0036(8) 0.0005(7) -0.0021(8)
N1B 0.0258(10) 0.0209(11) 0.0201(10) -0.0035(8) 0.0007(8) 0.0041(9)
C1B 0.0244(13) 0.0339(18) 0.0443(17) 0.0034(11) 0.0060(11) -0.0082(14)
C2B 0.0368(15) 0.0209(14) 0.0415(16) -0.0004(12) 0.0057(12) 0.0003(13)
C3B 0.0277(13) 0.0395(17) 0.0253(12) -0.0071(12) -0.0015(10) 0.0003(13)
C4B 0.0321(14) 0.0340(17) 0.0260(13) -0.0037(11) 0.0106(10) 0.0026(12)

loop_
_atom_type_symbol
_atom_type_description
_atom_type_scat_dispersion_real
_atom_type_scat_dispersion_imag
_atom_type_scat_source
C C 0.0033 0.0016 'International Tables Vol C Tables 4.2.6.8 and 6.1.1.4'
H H 0.0000 0.0000 'International Tables Vol C Tables 4.2.6.8 and 6.1.1.4'
N N 0.0061 0.0033 'International Tables Vol C Tables 4.2.6.8 and 6.1.1.4'
O O 0.0106 0.0060 'International Tables Vol C Tables 4.2.6.8 and 6.1.1.4'
S S 0.1246 0.1234 'International Tables Vol C Tables 4.2.6.8 and 6.1.1.4'
Si Si 0.0817 0.0704 'International Tables Vol C Tables 4.2.6.8 and 6.1.1.4'

loop_
_geom_angle_atom_site_label_1
_geom_angle_atom_site_label_2
_geom_angle_atom_site_label_3
_geom_angle_site_symmetry_1
_geom_angle_site_symmetry_3
_geom_angle
_geom_angle_publ_flag
O1A S1A O2A . . 118.36(12) ?
O1A S1A N1A . . 110.00(13) ?
O2A S1A N1A . . 106.77(12) ?
O1A S1A C1A . . 107.19(15) ?
O2A S1A C1A . . 107.34(15) ?
N1A S1A C1A . . 106.61(14) ?
N1A Si1A C4A . . 111.04(13) ?
N1A Si1A C3A . . 102.36(12) ?
C4A Si1A C3A . . 111.74(14) ?
N1A Si1A C2A . . 109.97(13) ?
C4A Si1A C2A . . 109.58(15) ?
C3A Si1A C2A . . 111.98(15) ?
S1A N1A Si1A . . 127.83(14) ?
S1A N1A H1NA . . 112(2) ?
Si1A N1A H1NA . . 120(2) ?
S1A C1A H1AA . . 109.5 ?
S1A C1A H1AB . . 109.5 ?
H1AA C1A H1AB . . 109.5 ?
S1A C1A H1AC . . 109.5 ?
H1AA C1A H1AC . . 109.5 ?
H1AB C1A H1AC . . 109.5 ?
Si1A C2A H2AA . . 109.5 ?
Si1A C2A H2AB . . 109.5 ?
H2AA C2A H2AB . . 109.5 ?
Si1A C2A H2AC . . 109.5 ?
H2AA C2A H2AC . . 109.5 ?
H2AB C2A H2AC . . 109.5 ?
Si1A C3A H3AA . . 109.5 ?
Si1A C3A H3AB . . 109.5 ?
H3AA C3A H3AB . . 109.5 ?
Si1A C3A H3AC . . 109.5 ?
H3AA C3A H3AC . . 109.5 ?
H3AB C3A H3AC . . 109.5 ?
Si1A C4A H4AA . . 109.5 ?
Si1A C4A H4AB . . 109.5 ?
H4AA C4A H4AB . . 109.5 ?
Si1A C4A H4AC . . 109.5 ?
H4AA C4A H4AC . . 109.5 ?
H4AB C4A H4AC . . 109.5 ?
O1B S1B O2B . . 118.44(12) ?
O1B S1B N1B . . 109.44(12) ?
O2B S1B N1B . . 107.15(12) ?
O1B S1B C1B . . 106.99(15) ?
O2B S1B C1B . . 107.15(15) ?
N1B S1B C1B . . 107.15(14) ?
N1B Si1B C2B . . 110.00(13) ?
N1B Si1B C3B . . 102.23(12) ?
C2B Si1B C3B . . 111.25(15) ?
N1B Si1B C4B . . 111.06(13) ?
C2B Si1B C4B . . 110.09(15) ?
C3B Si1B C4B . . 112.00(13) ?
S1B N1B Si1B . . 128.59(14) ?
S1B N1B H1NB . . 109(2) ?
Si1B N1B H1NB . . 122(2) ?
S1B C1B H1BA . . 109.5 ?
S1B C1B H1BB . . 109.5 ?
H1BA C1B H1BB . . 109.5 ?
S1B C1B H1BC . . 109.5 ?
H1BA C1B H1BC . . 109.5 ?
H1BB C1B H1BC . . 109.5 ?
Si1B C2B H2BA . . 109.5 ?
Si1B C2B H2BB . . 109.5 ?
H2BA C2B H2BB . . 109.5 ?
Si1B C2B H2BC . . 109.5 ?
H2BA C2B H2BC . . 109.5 ?
H2BB C2B H2BC . . 109.5 ?
Si1B C3B H3BA . . 109.5 ?
Si1B C3B H3BB . . 109.5 ?
H3BA C3B H3BB . . 109.5 ?
Si1B C3B H3BC . . 109.5 ?
H3BA C3B H3BC . . 109.5 ?
H3BB C3B H3BC . . 109.5 ?
Si1B C4B H4BA . . 109.5 ?
Si1B C4B H4BB . . 109.5 ?
H4BA C4B H4BB . . 109.5 ?
Si1B C4B H4BC . . 109.5 ?
H4BA C4B H4BC . . 109.5 ?
H4BB C4B H4BC . . 109.5 ?

loop_
_geom_bond_atom_site_label_1
_geom_bond_atom_site_label_2
_geom_bond_site_symmetry_2
_geom_bond_distance
_geom_bond_publ_flag
S1A O1A . 1.434(2) ?
S1A O2A . 1.4410(19) ?
S1A N1A . 1.600(2) ?
S1A C1A . 1.755(3) ?
Si1A N1A . 1.768(2) ?
Si1A C4A . 1.853(3) ?
Si1A C3A . 1.853(3) ?
Si1A C2A . 1.859(3) ?
N1A H1NA . 0.81(2) ?
C1A H1AA . 0.9800 ?
C1A H1AB . 0.9800 ?
C1A H1AC . 0.9800 ?
C2A H2AA . 0.9800 ?
C2A H2AB . 0.9800 ?
C2A H2AC . 0.9800 ?
C3A H3AA . 0.9800 ?
C3A H3AB . 0.9800 ?
C3A H3AC . 0.9800 ?
C4A H4AA . 0.9800 ?
C4A H4AB . 0.9800 ?
C4A H4AC . 0.9800 ?
S1B O1B . 1.436(2) ?
S1B O2B . 1.4469(19) ?
S1B N1B . 1.602(2) ?
S1B C1B . 1.759(3) ?
Si1B N1B . 1.769(2) ?
Si1B C2B . 1.849(3) ?
Si1B C3B . 1.854(3) ?
Si1B C4B . 1.855(3) ?
N1B H1NB . 0.81(2) ?
C1B H1BA . 0.9800 ?
C1B H1BB . 0.9800 ?
C1B H1BC . 0.9800 ?
C2B H2BA . 0.9800 ?
C2B H2BB . 0.9800 ?
C2B H2BC . 0.9800 ?
C3B H3BA . 0.9800 ?
C3B H3BB . 0.9800 ?
C3B H3BC . 0.9800 ?
C4B H4BA . 0.9800 ?
C4B H4BB . 0.9800 ?
C4B H4BC . 0.9800 ?

loop_
_geom_hbond_atom_site_label_D
_geom_hbond_atom_site_label_H
_geom_hbond_atom_site_label_A
_geom_hbond_site_symmetry_A
_geom_hbond_distance_DH
_geom_hbond_distance_HA
_geom_hbond_distance_DA
_geom_hbond_angle_DHA
N1B H1NB O2A . 0.81(2) 2.11(2) 2.917(3) 173(3)
N1A H1NA O2B 1_556 0.81(2) 2.12(2) 2.925(3) 177(3)
